data_2310672
loop_
_publ_author_name
'Smith, J.F.'
'Bailey, D.M.'

_publ_section_title
;
 The Structures of Zr Ge2, Hf Si2 and Hf Ge2
;
_journal_name_full 'Acta Crystallographica (1,1948-23,1967)'
_journal_page_first 341
_journal_page_last 342
_journal_volume 10
_journal_year 1957
_chemical_formula_sum 'Ge2 Zr'
_chemical_name_systematic 'Zr Ge2'
_space_group_IT_number 63
_symmetry_space_group_name_Hall '-C 2c 2'
_symmetry_space_group_name_H-M 'C m c m'
_cell_angle_alpha 90
_cell_angle_beta 90
_cell_angle_gamma 90
_cell_formula_units_Z 4
_cell_length_a 3.7893
_cell_length_b 14.975
_cell_length_c 3.7606
_cell_volume 213.394
_citation_journal_id_ASTM ACCRA9
_cod_data_source_file Smith_ACCRA9_1957_237.cif
_cod_data_source_block Ge2Zr1
_cod_original_cell_volume 213.3944
_cod_original_formula_sum 'Ge2 Zr1'
_cod_database_code 2310672

loop_
_symmetry_equiv_pos_as_xyz
x,y,z
-x,-y,z+1/2
x,-y,-z
-x,y,-z+1/2
-x,-y,-z
x,y,-z-1/2
-x,y,z
x,-y,z-1/2
x+1/2,y+1/2,z
-x+1/2,-y+1/2,z+1/2
x+1/2,-y+1/2,-z
-x+1/2,y+1/2,-z+1/2
-x+1/2,-y+1/2,-z
x+1/2,y+1/2,-z-1/2
-x+1/2,y+1/2,z
x+1/2,-y+1/2,z-1/2

loop_
_atom_site_label
_atom_site_type_symbol
_atom_site_fract_x
_atom_site_fract_y
_atom_site_fract_z
_atom_site_occupancy
_atom_site_U_iso_or_equiv
Ge1 Ge 0 0.75 0.25 1 0.0
Zr1 Zr 0 0.106 0.25 1 0.0
Ge2 Ge 0 0.441 0.25 1 0.0
